data_7043909
loop_
_publ_author_name
'Erker, Gerhard'
'Jian, Zhongbao'
'Kehr, Gerald'
'Daniliuc, Constantin Gabriel'
'Wibbeling, Birgit'

_publ_section_title
;
 Hydroboration route to geminal P/B frustrated Lewis pairs with a bulky
 secondary phosphane component and their reaction with carbon dioxide
;
_journal_name_full 'Dalton Trans.'
_journal_paper_doi 10.1039/C7DT02315D
_journal_year 2017
_chemical_formula_sum 'C49.5 H55 B Cl F10 O P'
_chemical_formula_weight 933.16
_space_group_crystal_system triclinic
_space_group_IT_number 2
_space_group_name_Hall '-P 1'
_space_group_name_H-M_alt 'P -1'
_symmetry_space_group_name_Hall '-P 1'
_symmetry_space_group_name_H-M 'P -1'
_atom_sites_solution_hydrogens geom
_audit_update_record
;
2017-07-18 deposited with the CCDC.
2017-07-24 downloaded from the CCDC.
;
_cell_angle_alpha 76.834(2)
_cell_angle_beta 75.265(2)
_cell_angle_gamma 84.210(2)
_cell_formula_units_Z 2
_cell_length_a 11.1681(4)
_cell_length_b 11.2709(4)
_cell_length_c 19.6602(8)
_cell_measurement_reflns_used 8931
_cell_measurement_temperature 100.(2)
_cell_measurement_theta_max 66.4698
_cell_measurement_theta_min 4.0323
_cell_volume 2328.00(15)
_computing_cell_refinement 'SAINT V8.37A (Bruker AXS Inc., 2015)'
_computing_data_collection 'APEX3 v2016.1-0 (Bruker AXS Inc., 2016)'
_computing_data_reduction 'SAINT V8.37A (Bruker AXS Inc., 2015)'
_computing_molecular_graphics 'APEX3 v2016.1-0 (Bruker AXS Inc., 2016)'
_computing_publication_material 'APEX3 v2016.1-0 (Bruker AXS Inc., 2016)'
_computing_structure_refinement 'SHELXL-2014/7 (Sheldrick, 2014)'
_computing_structure_solution 'SHELXL-2014/7 (Sheldrick, 2014)'
_diffrn_ambient_temperature 100.(2)
_diffrn_detector_area_resol_mean 8.3333
_diffrn_measured_fraction_theta_full 0.975
_diffrn_measured_fraction_theta_max 0.975
_diffrn_measurement_device_type 'Kappa CCD APEXII'
_diffrn_measurement_method 'phi / omega scans'
_diffrn_radiation_monochromator graphite
_diffrn_radiation_type CuK\a
_diffrn_radiation_wavelength 1.54178
_diffrn_reflns_av_R_equivalents 0.0608
_diffrn_reflns_av_unetI/netI 0.0532
_diffrn_reflns_limit_h_max 13
_diffrn_reflns_limit_h_min -13
_diffrn_reflns_limit_k_max 13
_diffrn_reflns_limit_k_min -13
_diffrn_reflns_limit_l_max 22
_diffrn_reflns_limit_l_min -23
_diffrn_reflns_number 34235
_diffrn_reflns_theta_full 66.76
_diffrn_reflns_theta_max 66.76
_diffrn_reflns_theta_min 4.03
_diffrn_source 'fine-focus sealed tube'
_diffrn_source_type 'fine-focus sealed tube'
_exptl_absorpt_coefficient_mu 1.712
_exptl_absorpt_correction_T_max 0.95
_exptl_absorpt_correction_T_min 0.80
_exptl_absorpt_correction_type multi-scan
_exptl_absorpt_process_details
;
Bruker AXS (2014). SADABS, Version 2014/5, Bruker AXS Inc., Madison, Wisconsin,
USA.
;
_exptl_crystal_colour red
_exptl_crystal_density_diffrn 1.331
_exptl_crystal_density_method 'not measured'
_exptl_crystal_description plate
_exptl_crystal_F_000 974
_exptl_crystal_size_max 0.140
_exptl_crystal_size_mid 0.100
_exptl_crystal_size_min 0.030
_refine_diff_density_max 0.732
_refine_diff_density_min -1.022
_refine_ls_extinction_method none
_refine_ls_goodness_of_fit_ref 1.056
_refine_ls_hydrogen_treatment constr
_refine_ls_matrix_type full
_refine_ls_number_parameters 623
_refine_ls_number_reflns 8071
_refine_ls_number_restraints 76
_refine_ls_restrained_S_all 1.059
_refine_ls_R_factor_all 0.0735
_refine_ls_R_factor_gt 0.0541
_refine_ls_shift/su_max 0.001
_refine_ls_shift/su_mean 0.000
_refine_ls_structure_factor_coef Fsqd
_refine_ls_weighting_details 'w=1/[\s^2^(Fo^2^)+(0.0789P)^2^+1.3123P] where P=(Fo^2^+2Fc^2^)/3'
_refine_ls_weighting_scheme calc
_refine_ls_wR_factor_gt 0.1415
_refine_ls_wR_factor_ref 0.1521
_reflns_number_gt 6105
_reflns_number_total 8071
_reflns_threshold_expression 'I > 2\s(I)'
_cod_data_source_file c7dt02315d2.cif
_cod_data_source_block 21
_cod_original_formula_sum 'C49.50 H55 B Cl F10 O P'
_cod_database_code 7043909

loop_
_space_group_symop_operation_xyz
'x, y, z'
'-x, -y, -z'

loop_
_atom_site_type_symbol
_atom_site_label
_atom_site_fract_x
_atom_site_fract_y
_atom_site_fract_z
_atom_site_U_iso_or_equiv
_atom_site_adp_type
_atom_site_calc_flag
_atom_site_refinement_flags_adp
_atom_site_refinement_flags_occupancy
_atom_site_refinement_flags_posn
_atom_site_occupancy
_atom_site_disorder_assembly
_atom_site_disorder_group
P P1 0.42117(6) 0.39586(6) 0.77738(4) 0.02133(18) Uani d . . . 1.0 . .
B B1 0.6395(3) 0.2635(3) 0.72124(18) 0.0212(7) Uani d . . . 1.0 . .
O O1 0.57793(16) 0.22076(16) 0.66990(10) 0.0206(4) Uani d . . . 1.0 . .
C C1 0.5809(2) 0.4008(2) 0.73074(15) 0.0214(6) Uani d . . . 1.0 . .
C C2 0.6590(3) 0.4927(2) 0.71276(16) 0.0245(6) Uani d . . . 1.0 . .
H H2 0.7416 0.4607 0.6996 0.029 Uiso calc U . R 1.0 . .
C C3 0.6611(3) 0.6293(3) 0.70614(18) 0.0313(7) Uani d . . . 1.0 . .
C C4 0.5381(3) 0.7031(3) 0.72069(19) 0.0333(7) Uani d . . . 1.0 . .
H H4A 0.4891 0.6933 0.6876 0.05 Uiso calc U . R 1.0 . .
H H4B 0.5544 0.7895 0.7134 0.05 Uiso calc U . R 1.0 . .
H H4C 0.492 0.6739 0.7704 0.05 Uiso calc U . R 1.0 . .
C C5 0.7308(3) 0.6800(3) 0.6279(2) 0.0447(9) Uani d . . . 1.0 . .
H H5A 0.8118 0.6368 0.6174 0.067 Uiso calc U . R 1.0 . .
H H5B 0.7424 0.7672 0.6215 0.067 Uiso calc U . R 1.0 . .
H H5C 0.6823 0.6682 0.595 0.067 Uiso calc U . R 1.0 . .
C C6 0.7386(3) 0.6476(3) 0.7567(2) 0.0443(9) Uani d . . . 1.0 . .
H H6A 0.697 0.6126 0.8065 0.066 Uiso calc U . R 1.0 . .
H H6B 0.7478 0.7349 0.7515 0.066 Uiso calc U . R 1.0 . .
H H6C 0.8206 0.6069 0.7445 0.066 Uiso calc U . R 1.0 . .
C C11 0.3134(2) 0.5281(2) 0.78440(15) 0.0211(6) Uani d . . . 1.0 . .
C C12 0.2632(2) 0.5885(2) 0.72545(15) 0.0225(6) Uani d . . . 1.0 . .
C C13 0.1705(2) 0.6793(2) 0.73800(16) 0.0237(6) Uani d . . . 1.0 . .
H H13 0.1344 0.719 0.6994 0.028 Uiso calc U . R 1.0 . .
C C14 0.1280(2) 0.7150(2) 0.80303(16) 0.0227(6) Uani d . . . 1.0 . .
C C15 0.1818(2) 0.6556(2) 0.85869(16) 0.0239(6) Uani d . . . 1.0 . .
H H15 0.1542 0.6795 0.9037 0.029 Uiso calc U . R 1.0 . .
C C16 0.2737(2) 0.5633(2) 0.85239(15) 0.0220(6) Uani d . . . 1.0 . .
C C17 0.2923(3) 0.5663(2) 0.64656(16) 0.0248(6) Uani d . . . 1.0 . .
C C18 0.2874(3) 0.6890(3) 0.59288(17) 0.0352(7) Uani d . . . 1.0 . .
H H18A 0.3427 0.7451 0.5998 0.053 Uiso calc U . R 1.0 . .
H H18B 0.2024 0.7243 0.6012 0.053 Uiso calc U . R 1.0 . .
H H18C 0.3139 0.6755 0.5436 0.053 Uiso calc U . R 1.0 . .
C C19 0.1922(3) 0.4869(3) 0.64124(18) 0.0332(7) Uani d . . . 1.0 . .
H H19A 0.2023 0.4822 0.5909 0.05 Uiso calc U . R 1.0 . .
H H19B 0.11 0.5232 0.6592 0.05 Uiso calc U . R 1.0 . .
H H19C 0.2006 0.4047 0.6702 0.05 Uiso calc U . R 1.0 . .
C C20 0.4185(3) 0.5059(3) 0.61722(17) 0.0303(7) Uani d . . . 1.0 . .
H H20A 0.4231 0.4215 0.644 0.045 Uiso calc U . R 1.0 . .
H H20B 0.4847 0.5512 0.6227 0.045 Uiso calc U . R 1.0 . .
H H20C 0.4282 0.5064 0.5662 0.045 Uiso calc U . R 1.0 . .
C C21 0.0275(3) 0.8161(3) 0.81495(17) 0.0281(7) Uani d . . . 1.0 . .
C C22 -0.0833(3) 0.7627(3) 0.8748(2) 0.0404(8) Uani d . . . 1.0 . .
H H22A -0.1175 0.6986 0.8599 0.061 Uiso calc U . R 1.0 . .
H H22B -0.1471 0.8274 0.8835 0.061 Uiso calc U . R 1.0 . .
H H22C -0.0557 0.7279 0.919 0.061 Uiso calc U . R 1.0 . .
C C23 0.0802(3) 0.9168(3) 0.83897(19) 0.0355(8) Uani d . . . 1.0 . .
H H23A 0.1047 0.8824 0.8842 0.053 Uiso calc U . R 1.0 . .
H H23B 0.0167 0.9824 0.8461 0.053 Uiso calc U . R 1.0 . .
H H23C 0.1527 0.9495 0.8019 0.053 Uiso calc U . R 1.0 . .
C C24 -0.0172(3) 0.8749(3) 0.74699(19) 0.0343(7) Uani d . . . 1.0 . .
H H24A 0.0521 0.9134 0.7096 0.051 Uiso calc U . R 1.0 . .
H H24B -0.0832 0.9367 0.758 0.051 Uiso calc U . R 1.0 . .
H H24C -0.049 0.8121 0.7298 0.051 Uiso calc U . R 1.0 . .
C C25 0.3251(3) 0.5089(2) 0.92003(16) 0.0249(6) Uani d U . D 1.0 . .
C C26 0.2697(3) 0.5739(3) 0.98283(19) 0.0320(9) Uani d U P D 0.902(5) A 1
H H26A 0.1803 0.5626 0.999 0.048 Uiso calc U P R 0.902(5) A 1
H H26B 0.2847 0.6612 0.9667 0.048 Uiso calc U P R 0.902(5) A 1
H H26C 0.309 0.5393 1.0227 0.048 Uiso calc U P R 0.902(5) A 1
C C27 0.2979(3) 0.3733(3) 0.95040(18) 0.0312(9) Uani d U P D 0.902(5) A 1
H H27A 0.3228 0.3463 0.996 0.047 Uiso calc U P R 0.902(5) A 1
H H27B 0.3446 0.3248 0.916 0.047 Uiso calc U P R 0.902(5) A 1
H H27C 0.209 0.3626 0.9585 0.047 Uiso calc U P R 0.902(5) A 1
C C28 0.4666(3) 0.5230(3) 0.90289(19) 0.0313(9) Uani d U P D 0.902(5) A 1
H H28A 0.4986 0.4799 0.9443 0.047 Uiso calc U P R 0.902(5) A 1
H H28B 0.4837 0.6097 0.8926 0.047 Uiso calc U P R 0.902(5) A 1
H H28C 0.5071 0.4884 0.8609 0.047 Uiso calc U P R 0.902(5) A 1
C C26A 0.434(2) 0.416(2) 0.9197(19) 0.042(9) Uani d U P D 0.098(5) A 2
H H26D 0.5016 0.444 0.8777 0.062 Uiso calc U P R 0.098(5) A 2
H H26E 0.4079 0.3372 0.9173 0.062 Uiso calc U P R 0.098(5) A 2
H H26F 0.4627 0.4082 0.9637 0.062 Uiso calc U P R 0.098(5) A 2
C C27A 0.207(2) 0.452(3) 0.9725(16) 0.038(9) Uani d U P D 0.098(5) A 2
H H27D 0.1677 0.4057 0.9478 0.057 Uiso calc U P R 0.098(5) A 2
H H27E 0.1487 0.5163 0.9887 0.057 Uiso calc U P R 0.098(5) A 2
H H27F 0.2292 0.3963 1.0141 0.057 Uiso calc U P R 0.098(5) A 2
C C28A 0.354(3) 0.620(2) 0.9455(19) 0.039(9) Uani d U P D 0.098(5) A 2
H H28D 0.2782 0.6711 0.9569 0.058 Uiso calc U P R 0.098(5) A 2
H H28E 0.4159 0.6685 0.9072 0.058 Uiso calc U P R 0.098(5) A 2
H H28F 0.3871 0.5925 0.9884 0.058 Uiso calc U P R 0.098(5) A 2
C C31 0.7840(2) 0.2704(2) 0.67347(15) 0.0202(6) Uani d . . . 1.0 . .
C C32 0.8095(2) 0.3269(3) 0.60094(16) 0.0242(6) Uani d . . . 1.0 . .
F F32 0.71686(14) 0.38235(15) 0.57064(9) 0.0294(4) Uani d . . . 1.0 . .
C C33 0.9269(3) 0.3351(3) 0.55593(16) 0.0289(7) Uani d . . . 1.0 . .
F F33 0.94487(16) 0.39067(19) 0.48635(10) 0.0417(5) Uani d . . . 1.0 . .
C C34 1.0273(3) 0.2855(3) 0.58351(17) 0.0290(7) Uani d . . . 1.0 . .
F F34 1.14207(15) 0.29223(19) 0.54018(10) 0.0416(5) Uani d . . . 1.0 . .
C C35 1.0083(3) 0.2306(3) 0.65475(17) 0.0263(7) Uani d . . . 1.0 . .
F F35 1.10554(14) 0.18232(16) 0.68228(10) 0.0336(4) Uani d . . . 1.0 . .
C C36 0.8891(2) 0.2244(2) 0.69811(15) 0.0212(6) Uani d . . . 1.0 . .
F F36 0.88110(14) 0.17066(14) 0.76768(9) 0.0281(4) Uani d . . . 1.0 . .
C C41 0.6264(2) 0.1621(2) 0.79759(15) 0.0211(6) Uani d . . . 1.0 . .
C C42 0.6435(3) 0.1925(2) 0.85925(16) 0.0243(6) Uani d . . . 1.0 . .
F F42 0.66951(16) 0.30766(14) 0.85768(9) 0.0313(4) Uani d . . . 1.0 . .
C C43 0.6439(3) 0.1104(3) 0.92269(16) 0.0276(7) Uani d . . . 1.0 . .
F F43 0.66308(18) 0.14584(16) 0.97974(10) 0.0372(4) Uani d . . . 1.0 . .
C C44 0.6256(3) -0.0113(3) 0.92789(16) 0.0272(6) Uani d . . . 1.0 . .
F F44 0.62619(17) -0.09232(15) 0.98936(10) 0.0359(4) Uani d . . . 1.0 . .
C C45 0.6087(3) -0.0469(2) 0.86897(17) 0.0261(6) Uani d . . . 1.0 . .
F F45 0.59149(17) -0.16510(14) 0.87297(10) 0.0364(4) Uani d . . . 1.0 . .
C C46 0.6109(2) 0.0380(2) 0.80604(16) 0.0238(6) Uani d . . . 1.0 . .
F F46 0.60187(16) -0.00794(14) 0.74959(9) 0.0304(4) Uani d . . . 1.0 . .
C C51 0.3380(2) 0.2758(2) 0.77448(15) 0.0208(6) Uani d . . . 1.0 . .
C C52 0.3708(2) 0.1822(2) 0.73563(15) 0.0218(6) Uani d . . . 1.0 . .
H H52 0.3151 0.1178 0.7493 0.026 Uiso calc U . R 1.0 . .
C C53 0.4743(2) 0.1710(2) 0.67970(15) 0.0204(6) Uani d . . . 1.0 . .
C C54 0.4687(3) 0.1064(2) 0.62014(16) 0.0241(6) Uani d . . . 1.0 . .
C C55 0.4240(3) 0.2048(3) 0.56267(17) 0.0301(7) Uani d . . . 1.0 . .
H H55A 0.3428 0.2393 0.584 0.045 Uiso calc U . R 1.0 . .
H H55B 0.4173 0.1684 0.5231 0.045 Uiso calc U . R 1.0 . .
H H55C 0.4835 0.2696 0.5442 0.045 Uiso calc U . R 1.0 . .
C C56 0.3772(3) 0.0029(3) 0.64732(18) 0.0308(7) Uani d . . . 1.0 . .
H H56A 0.3983 -0.0537 0.6889 0.046 Uiso calc U . R 1.0 . .
H H56B 0.3822 -0.0408 0.6089 0.046 Uiso calc U . R 1.0 . .
H H56C 0.2927 0.0375 0.6615 0.046 Uiso calc U . R 1.0 . .
C C57 0.5975(3) 0.0556(3) 0.58674(17) 0.0290(7) Uani d . . . 1.0 . .
H H57A 0.6557 0.1216 0.5697 0.043 Uiso calc U . R 1.0 . .
H H57B 0.593 0.0208 0.5462 0.043 Uiso calc U . R 1.0 . .
H H57C 0.6262 -0.0079 0.623 0.043 Uiso calc U . R 1.0 . .
C C61 0.2161(3) 0.2578(2) 0.82958(16) 0.0240(6) Uani d . . . 1.0 . .
C C62 0.1094(3) 0.3334(3) 0.82719(17) 0.0267(6) Uani d . . . 1.0 . .
H H62 0.1112 0.4032 0.7893 0.032 Uiso calc U . R 1.0 . .
C C63 0.0001(3) 0.3066(3) 0.88028(18) 0.0320(7) Uani d . . . 1.0 . .
H H63 -0.0725 0.3575 0.8778 0.038 Uiso calc U . R 1.0 . .
C C64 -0.0029(3) 0.2068(3) 0.93612(17) 0.0328(7) Uani d . . . 1.0 . .
H H64 -0.077 0.1897 0.9726 0.039 Uiso calc U . R 1.0 . .
C C65 0.1022(3) 0.1319(3) 0.93886(17) 0.0320(7) Uani d . . . 1.0 . .
H H65 0.1003 0.0633 0.9775 0.038 Uiso calc U . R 1.0 . .
C C66 0.2104(3) 0.1555(3) 0.88580(17) 0.0283(7) Uani d . . . 1.0 . .
H H66 0.2813 0.1019 0.8876 0.034 Uiso calc U . R 1.0 . .
Cl Cl1 0.10064(15) 0.99366(15) 0.53735(9) 0.1022(5) Uani d U . D 1.0 . .
C C71 -0.0547(8) 0.9807(10) 0.5488(6) 0.078(3) Uani d U P D 0.5 . .
H H71A -0.0778 0.8981 0.5769 0.093 Uiso d U P R 0.5 . .
H H71B -0.0998 1.0424 0.5758 0.093 Uiso d U P R 0.5 . .

loop_
_atom_site_aniso_label
_atom_site_aniso_U_11
_atom_site_aniso_U_22
_atom_site_aniso_U_33
_atom_site_aniso_U_12
_atom_site_aniso_U_13
_atom_site_aniso_U_23
P1 0.0192(3) 0.0175(3) 0.0280(4) -0.0025(3) -0.0029(3) -0.0088(3)
B1 0.0197(15) 0.0196(15) 0.0263(19) -0.0022(12) -0.0053(12) -0.0083(14)
O1 0.0177(9) 0.0201(9) 0.0255(11) -0.0047(7) -0.0049(8) -0.0067(8)
C1 0.0217(13) 0.0220(13) 0.0221(16) -0.0030(11) -0.0059(11) -0.0066(12)
C2 0.0239(14) 0.0219(14) 0.0287(17) -0.0013(11) -0.0057(12) -0.0078(12)
C3 0.0269(15) 0.0208(14) 0.045(2) -0.0063(12) -0.0022(13) -0.0099(14)
C4 0.0309(16) 0.0201(14) 0.048(2) -0.0059(12) -0.0031(14) -0.0099(14)
C5 0.0374(18) 0.0225(15) 0.061(3) -0.0039(13) 0.0080(16) -0.0031(16)
C6 0.0301(17) 0.0341(17) 0.078(3) -0.0043(14) -0.0132(17) -0.0294(19)
C11 0.0174(13) 0.0161(12) 0.0289(17) -0.0056(10) -0.0011(11) -0.0057(12)
C12 0.0231(14) 0.0186(13) 0.0263(17) -0.0046(11) -0.0041(11) -0.0064(12)
C13 0.0232(14) 0.0212(13) 0.0275(17) -0.0024(11) -0.0071(12) -0.0052(12)
C14 0.0196(13) 0.0190(13) 0.0303(17) -0.0059(11) -0.0037(11) -0.0068(12)
C15 0.0236(14) 0.0224(14) 0.0254(17) -0.0047(11) 0.0005(11) -0.0101(12)
C16 0.0237(14) 0.0183(13) 0.0250(16) -0.0058(11) -0.0045(11) -0.0055(12)
C17 0.0274(15) 0.0219(14) 0.0269(17) 0.0010(11) -0.0091(12) -0.0067(13)
C18 0.0467(19) 0.0283(16) 0.0256(18) 0.0039(14) -0.0018(14) -0.0055(14)
C19 0.0342(17) 0.0370(17) 0.0326(19) -0.0057(14) -0.0108(14) -0.0112(15)
C20 0.0325(16) 0.0327(16) 0.0263(17) 0.0015(13) -0.0056(13) -0.0104(14)
C21 0.0238(14) 0.0240(14) 0.0366(19) -0.0006(12) -0.0026(12) -0.0120(14)
C22 0.0253(16) 0.0436(19) 0.050(2) 0.0023(14) -0.0019(14) -0.0143(17)
C23 0.0392(18) 0.0247(15) 0.047(2) 0.0034(13) -0.0118(15) -0.0171(15)
C24 0.0318(16) 0.0266(15) 0.046(2) 0.0064(13) -0.0122(14) -0.0115(15)
C25 0.0296(15) 0.0230(14) 0.0238(16) -0.0023(11) -0.0051(12) -0.0088(12)
C26 0.0356(19) 0.0356(19) 0.028(2) 0.0021(15) -0.0083(15) -0.0127(16)
C27 0.041(2) 0.0285(17) 0.024(2) -0.0046(15) -0.0059(15) -0.0050(15)
C28 0.0322(18) 0.0337(19) 0.034(2) -0.0031(14) -0.0105(15) -0.0147(16)
C26A 0.048(14) 0.039(14) 0.039(14) -0.002(11) -0.009(11) -0.014(11)
C27A 0.042(13) 0.035(13) 0.036(14) -0.003(10) -0.008(10) -0.007(10)
C28A 0.041(14) 0.035(13) 0.043(14) -0.002(10) -0.012(11) -0.013(11)
C31 0.0199(13) 0.0166(12) 0.0260(17) -0.0016(10) -0.0061(11) -0.0073(12)
C32 0.0203(14) 0.0263(14) 0.0285(18) -0.0016(11) -0.0090(12) -0.0067(13)
F32 0.0217(8) 0.0386(9) 0.0273(10) -0.0037(7) -0.0085(7) -0.0019(8)
C33 0.0260(15) 0.0384(17) 0.0210(18) -0.0093(13) -0.0027(12) -0.0037(14)
F33 0.0288(9) 0.0660(13) 0.0257(11) -0.0083(9) -0.0041(8) -0.0006(9)
C34 0.0173(14) 0.0409(17) 0.0284(19) -0.0037(12) -0.0011(12) -0.0099(14)
F34 0.0196(8) 0.0667(13) 0.0353(11) -0.0054(8) 0.0007(7) -0.0111(10)
C35 0.0204(14) 0.0272(15) 0.0343(19) -0.0006(11) -0.0083(12) -0.0108(14)
F35 0.0196(8) 0.0406(10) 0.0407(11) 0.0017(7) -0.0112(7) -0.0059(8)
C36 0.0245(14) 0.0170(12) 0.0225(17) -0.0049(11) -0.0049(11) -0.0043(12)
F36 0.0238(8) 0.0291(8) 0.0302(11) -0.0016(7) -0.0082(7) -0.0016(8)
C41 0.0180(13) 0.0201(13) 0.0261(16) -0.0008(10) -0.0052(11) -0.0067(12)
C42 0.0234(14) 0.0208(13) 0.0300(18) -0.0021(11) -0.0069(12) -0.0071(13)
F42 0.0446(10) 0.0206(8) 0.0346(11) -0.0058(7) -0.0160(8) -0.0084(7)
C43 0.0295(15) 0.0298(15) 0.0245(18) -0.0011(12) -0.0057(12) -0.0089(14)
F43 0.0525(11) 0.0354(10) 0.0283(11) -0.0005(8) -0.0154(8) -0.0102(8)
C44 0.0293(15) 0.0237(14) 0.0235(17) 0.0002(12) -0.0029(12) 0.0012(13)
F44 0.0457(11) 0.0292(9) 0.0278(11) -0.0012(8) -0.0071(8) 0.0022(8)
C45 0.0273(15) 0.0160(13) 0.0324(18) -0.0033(11) -0.0032(12) -0.0031(13)
F45 0.0478(11) 0.0176(8) 0.0439(12) -0.0053(7) -0.0131(9) -0.0021(8)
C46 0.0226(14) 0.0220(14) 0.0291(17) -0.0021(11) -0.0061(11) -0.0096(13)
F46 0.0427(10) 0.0204(8) 0.0331(10) -0.0006(7) -0.0142(8) -0.0100(7)
C51 0.0211(13) 0.0199(13) 0.0216(16) -0.0005(11) -0.0064(11) -0.0031(12)
C52 0.0219(13) 0.0191(13) 0.0255(16) -0.0050(10) -0.0061(11) -0.0045(12)
C53 0.0219(13) 0.0146(12) 0.0254(16) 0.0003(10) -0.0084(11) -0.0032(11)
C54 0.0236(14) 0.0240(14) 0.0283(17) -0.0036(11) -0.0066(12) -0.0113(13)
C55 0.0301(16) 0.0336(16) 0.0308(18) 0.0015(13) -0.0095(13) -0.0137(14)
C56 0.0279(15) 0.0285(15) 0.040(2) -0.0048(12) -0.0062(13) -0.0167(14)
C57 0.0277(15) 0.0288(15) 0.0335(18) -0.0016(12) -0.0047(13) -0.0158(14)
C61 0.0241(14) 0.0233(14) 0.0259(17) -0.0065(11) -0.0021(11) -0.0100(13)
C62 0.0252(15) 0.0272(15) 0.0289(17) -0.0047(12) -0.0055(12) -0.0081(13)
C63 0.0230(15) 0.0343(16) 0.040(2) -0.0029(12) -0.0018(13) -0.0160(15)
C64 0.0266(15) 0.0369(17) 0.0335(19) -0.0132(13) 0.0061(13) -0.0142(15)
C65 0.0373(17) 0.0287(15) 0.0273(18) -0.0123(13) -0.0002(13) -0.0040(13)
C66 0.0282(15) 0.0268(15) 0.0289(18) -0.0054(12) -0.0030(12) -0.0063(13)
Cl1 0.0940(10) 0.1082(11) 0.0979(11) 0.0291(9) -0.0169(8) -0.0296(9)
C71 0.067(5) 0.072(5) 0.090(6) -0.021(4) -0.011(4) -0.009(4)

loop_
_atom_type_symbol
_atom_type_description
_atom_type_scat_dispersion_real
_atom_type_scat_dispersion_imag
_atom_type_scat_source
C C 0.0181 0.0091 'International Tables Vol C Tables 4.2.6.8 and 6.1.1.4'
H H 0.0000 0.0000 'International Tables Vol C Tables 4.2.6.8 and 6.1.1.4'
B B 0.0090 0.0039 'International Tables Vol C Tables 4.2.6.8 and 6.1.1.4'
O O 0.0492 0.0322 'International Tables Vol C Tables 4.2.6.8 and 6.1.1.4'
F F 0.0727 0.0534 'International Tables Vol C Tables 4.2.6.8 and 6.1.1.4'
P P 0.2955 0.4335 'International Tables Vol C Tables 4.2.6.8 and 6.1.1.4'
Cl Cl 0.3639 0.7018 'International Tables Vol C Tables 4.2.6.8 and 6.1.1.4'

loop_
_geom_angle_atom_site_label_1
_geom_angle_atom_site_label_2
_geom_angle_atom_site_label_3
_geom_angle_site_symmetry_1
_geom_angle_site_symmetry_3
_geom_angle
C51 P1 C1 . . 118.00(12)
C51 P1 C11 . . 107.62(12)
C1 P1 C11 . . 125.52(12)
O1 B1 C31 . . 100.2(2)
O1 B1 C1 . . 108.4(2)
C31 B1 C1 . . 110.7(2)
O1 B1 C41 . . 110.9(2)
C31 B1 C41 . . 111.6(2)
C1 B1 C41 . . 114.2(2)
C53 O1 B1 . . 132.5(2)
C2 C1 B1 . . 118.3(2)
C2 C1 P1 . . 129.9(2)
B1 C1 P1 . . 111.11(18)
C1 C2 C3 . . 142.1(3)
C1 C2 H2 . . 108.9
C3 C2 H2 . . 108.9
C2 C3 C4 . . 118.9(2)
C2 C3 C6 . . 106.6(3)
C4 C3 C6 . . 109.2(3)
C2 C3 C5 . . 105.6(2)
C4 C3 C5 . . 107.4(3)
C6 C3 C5 . . 108.7(3)
C3 C4 H4A . . 109.5
C3 C4 H4B . . 109.5
H4A C4 H4B . . 109.5
C3 C4 H4C . . 109.5
H4A C4 H4C . . 109.5
H4B C4 H4C . . 109.5
C3 C5 H5A . . 109.5
C3 C5 H5B . . 109.5
H5A C5 H5B . . 109.5
C3 C5 H5C . . 109.5
H5A C5 H5C . . 109.5
H5B C5 H5C . . 109.5
C3 C6 H6A . . 109.5
C3 C6 H6B . . 109.5
H6A C6 H6B . . 109.5
C3 C6 H6C . . 109.5
H6A C6 H6C . . 109.5
H6B C6 H6C . . 109.5
C12 C11 C16 . . 120.9(2)
C12 C11 P1 . . 120.7(2)
C16 C11 P1 . . 118.3(2)
C13 C12 C11 . . 117.0(2)
C13 C12 C17 . . 113.1(2)
C11 C12 C17 . . 129.9(2)
C14 C13 C12 . . 124.1(3)
C14 C13 H13 . . 118.0
C12 C13 H13 . . 118.0
C13 C14 C15 . . 117.0(3)
C13 C14 C21 . . 123.0(3)
C15 C14 C21 . . 120.0(2)
C14 C15 C16 . . 123.7(3)
C14 C15 H15 . . 118.1
C16 C15 H15 . . 118.1
C15 C16 C11 . . 117.3(3)
C15 C16 C25 . . 116.7(2)
C11 C16 C25 . . 126.0(2)
C20 C17 C19 . . 107.2(2)
C20 C17 C18 . . 104.6(2)
C19 C17 C18 . . 108.0(3)
C20 C17 C12 . . 118.0(2)
C19 C17 C12 . . 108.7(2)
C18 C17 C12 . . 109.9(2)
C17 C18 H18A . . 109.5
C17 C18 H18B . . 109.5
H18A C18 H18B . . 109.5
C17 C18 H18C . . 109.5
H18A C18 H18C . . 109.5
H18B C18 H18C . . 109.5
C17 C19 H19A . . 109.5
C17 C19 H19B . . 109.5
H19A C19 H19B . . 109.5
C17 C19 H19C . . 109.5
H19A C19 H19C . . 109.5
H19B C19 H19C . . 109.5
C17 C20 H20A . . 109.5
C17 C20 H20B . . 109.5
H20A C20 H20B . . 109.5
C17 C20 H20C . . 109.5
H20A C20 H20C . . 109.5
H20B C20 H20C . . 109.5
C24 C21 C14 . . 112.8(2)
C24 C21 C22 . . 109.2(3)
C14 C21 C22 . . 109.0(2)
C24 C21 C23 . . 107.9(2)
C14 C21 C23 . . 109.0(2)
C22 C21 C23 . . 108.9(3)
C21 C22 H22A . . 109.5
C21 C22 H22B . . 109.5
H22A C22 H22B . . 109.5
C21 C22 H22C . . 109.5
H22A C22 H22C . . 109.5
H22B C22 H22C . . 109.5
C21 C23 H23A . . 109.5
C21 C23 H23B . . 109.5
H23A C23 H23B . . 109.5
C21 C23 H23C . . 109.5
H23A C23 H23C . . 109.5
H23B C23 H23C . . 109.5
C21 C24 H24A . . 109.5
C21 C24 H24B . . 109.5
H24A C24 H24B . . 109.5
C21 C24 H24C . . 109.5
H24A C24 H24C . . 109.5
H24B C24 H24C . . 109.5
C27 C25 C26 . . 105.7(3)
C26A C25 C28A . . 109.0(16)
C27 C25 C28 . . 108.8(3)
C26 C25 C28 . . 105.3(2)
C26A C25 C27A . . 109.9(16)
C28A C25 C27A . . 108.9(15)
C26A C25 C16 . . 123.0(14)
C27 C25 C16 . . 112.8(2)
C26 C25 C16 . . 113.1(2)
C28A C25 C16 . . 105.1(14)
C28 C25 C16 . . 110.8(2)
C27A C25 C16 . . 100.0(13)
C25 C26 H26A . . 109.5
C25 C26 H26B . . 109.5
H26A C26 H26B . . 109.5
C25 C26 H26C . . 109.5
H26A C26 H26C . . 109.5
H26B C26 H26C . . 109.5
C25 C27 H27A . . 109.5
C25 C27 H27B . . 109.5
H27A C27 H27B . . 109.5
C25 C27 H27C . . 109.5
H27A C27 H27C . . 109.5
H27B C27 H27C . . 109.5
C25 C28 H28A . . 109.5
C25 C28 H28B . . 109.5
H28A C28 H28B . . 109.5
C25 C28 H28C . . 109.5
H28A C28 H28C . . 109.5
H28B C28 H28C . . 109.5
C25 C26A H26D . . 109.5
C25 C26A H26E . . 109.5
H26D C26A H26E . . 109.5
C25 C26A H26F . . 109.5
H26D C26A H26F . . 109.5
H26E C26A H26F . . 109.5
C25 C27A H27D . . 109.5
C25 C27A H27E . . 109.5
H27D C27A H27E . . 109.5
C25 C27A H27F . . 109.5
H27D C27A H27F . . 109.5
H27E C27A H27F . . 109.5
C25 C28A H28D . . 109.5
C25 C28A H28E . . 109.5
H28D C28A H28E . . 109.5
C25 C28A H28F . . 109.5
H28D C28A H28F . . 109.5
H28E C28A H28F . . 109.5
C36 C31 C32 . . 113.7(2)
C36 C31 B1 . . 126.5(3)
C32 C31 B1 . . 119.8(2)
F32 C32 C33 . . 115.5(3)
F32 C32 C31 . . 120.2(2)
C33 C32 C31 . . 124.3(3)
F33 C33 C32 . . 121.2(3)
F33 C33 C34 . . 119.7(3)
C32 C33 C34 . . 119.1(3)
F34 C34 C35 . . 121.0(3)
F34 C34 C33 . . 119.7(3)
C35 C34 C33 . . 119.3(3)
F35 C35 C34 . . 119.8(2)
F35 C35 C36 . . 120.3(3)
C34 C35 C36 . . 119.8(3)
F36 C36 C35 . . 115.0(2)
F36 C36 C31 . . 121.3(2)
C35 C36 C31 . . 123.7(3)
C42 C41 C46 . . 113.1(3)
C42 C41 B1 . . 121.5(2)
C46 C41 B1 . . 125.0(2)
F42 C42 C43 . . 115.4(2)
F42 C42 C41 . . 120.0(3)
C43 C42 C41 . . 124.4(2)
F43 C43 C42 . . 121.2(2)
F43 C43 C44 . . 119.2(3)
C42 C43 C44 . . 119.6(3)
F44 C44 C45 . . 121.1(2)
F44 C44 C43 . . 120.1(3)
C45 C44 C43 . . 118.8(3)
F45 C45 C44 . . 119.6(3)
F45 C45 C46 . . 120.7(3)
C44 C45 C46 . . 119.8(2)
F46 C46 C45 . . 115.1(2)
F46 C46 C41 . . 120.5(3)
C45 C46 C41 . . 124.3(3)
C52 C51 C61 . . 113.2(2)
C52 C51 P1 . . 131.0(2)
C61 C51 P1 . . 115.19(18)
C53 C52 C51 . . 128.7(2)
C53 C52 H52 . . 115.6
C51 C52 H52 . . 115.6
O1 C53 C52 . . 124.3(2)
O1 C53 C54 . . 114.0(2)
C52 C53 C54 . . 121.4(2)
C53 C54 C57 . . 110.9(2)
C53 C54 C55 . . 105.7(2)
C57 C54 C55 . . 109.1(2)
C53 C54 C56 . . 112.2(2)
C57 C54 C56 . . 109.6(2)
C55 C54 C56 . . 109.3(2)
C54 C55 H55A . . 109.5
C54 C55 H55B . . 109.5
H55A C55 H55B . . 109.5
C54 C55 H55C . . 109.5
H55A C55 H55C . . 109.5
H55B C55 H55C . . 109.5
C54 C56 H56A . . 109.5
C54 C56 H56B . . 109.5
H56A C56 H56B . . 109.5
C54 C56 H56C . . 109.5
H56A C56 H56C . . 109.5
H56B C56 H56C . . 109.5
C54 C57 H57A . . 109.5
C54 C57 H57B . . 109.5
H57A C57 H57B . . 109.5
C54 C57 H57C . . 109.5
H57A C57 H57C . . 109.5
H57B C57 H57C . . 109.5
C62 C61 C66 . . 118.5(3)
C62 C61 C51 . . 124.9(3)
C66 C61 C51 . . 116.5(3)
C61 C62 C63 . . 120.2(3)
C61 C62 H62 . . 119.9
C63 C62 H62 . . 119.9
C64 C63 C62 . . 120.4(3)
C64 C63 H63 . . 119.8
C62 C63 H63 . . 119.8
C63 C64 C65 . . 119.6(3)
C63 C64 H64 . . 120.2
C65 C64 H64 . . 120.2
C64 C65 C66 . . 120.7(3)
C64 C65 H65 . . 119.7
C66 C65 H65 . . 119.7
C65 C66 C61 . . 120.5(3)
C65 C66 H66 . . 119.8
C61 C66 H66 . . 119.8
C71 Cl1 C71 . 2_576 67.4(6)
Cl1 C71 Cl1 . 2_576 112.6(6)
Cl1 C71 H71A . . 109.0
Cl1 C71 H71A 2_576 . 109.0
Cl1 C71 H71B . . 108.4
Cl1 C71 H71B 2_576 . 108.4
H71A C71 H71B . . 109.5

loop_
_geom_bond_atom_site_label_1
_geom_bond_atom_site_label_2
_geom_bond_site_symmetry_2
_geom_bond_distance
P1 C51 . 1.736(3)
P1 C1 . 1.786(3)
P1 C11 . 1.827(3)
B1 O1 . 1.538(3)
B1 C31 . 1.647(4)
B1 C1 . 1.649(4)
B1 C41 . 1.650(4)
O1 C53 . 1.288(3)
C1 C2 . 1.348(4)
C2 C3 . 1.517(4)
C2 H2 . 0.95
C3 C4 . 1.530(4)
C3 C6 . 1.532(5)
C3 C5 . 1.543(5)
C4 H4A . 0.98
C4 H4B . 0.98
C4 H4C . 0.98
C5 H5A . 0.98
C5 H5B . 0.98
C5 H5C . 0.98
C6 H6A . 0.98
C6 H6B . 0.98
C6 H6C . 0.98
C11 C12 . 1.419(4)
C11 C16 . 1.430(4)
C12 C13 . 1.398(4)
C12 C17 . 1.574(4)
C13 C14 . 1.381(4)
C13 H13 . 0.95
C14 C15 . 1.388(4)
C14 C21 . 1.531(4)
C15 C16 . 1.389(4)
C15 H15 . 0.95
C16 C25 . 1.556(4)
C17 C20 . 1.534(4)
C17 C19 . 1.537(4)
C17 C18 . 1.542(4)
C18 H18A . 0.98
C18 H18B . 0.98
C18 H18C . 0.98
C19 H19A . 0.98
C19 H19B . 0.98
C19 H19C . 0.98
C20 H20A . 0.98
C20 H20B . 0.98
C20 H20C . 0.98
C21 C24 . 1.531(5)
C21 C22 . 1.538(4)
C21 C23 . 1.542(4)
C22 H22A . 0.98
C22 H22B . 0.98
C22 H22C . 0.98
C23 H23A . 0.98
C23 H23B . 0.98
C23 H23C . 0.98
C24 H24A . 0.98
C24 H24B . 0.98
C24 H24C . 0.98
C25 C26A . 1.520(14)
C25 C27 . 1.539(4)
C25 C26 . 1.541(4)
C25 C28A . 1.546(14)
C25 C28 . 1.546(4)
C25 C27A . 1.550(14)
C26 H26A . 0.98
C26 H26B . 0.98
C26 H26C . 0.98
C27 H27A . 0.98
C27 H27B . 0.98
C27 H27C . 0.98
C28 H28A . 0.98
C28 H28B . 0.98
C28 H28C . 0.98
C26A H26D . 0.98
C26A H26E . 0.98
C26A H26F . 0.98
C27A H27D . 0.98
C27A H27E . 0.98
C27A H27F . 0.98
C28A H28D . 0.98
C28A H28E . 0.98
C28A H28F . 0.98
C31 C36 . 1.391(4)
C31 C32 . 1.391(4)
C32 F32 . 1.353(3)
C32 C33 . 1.381(4)
C33 F33 . 1.341(4)
C33 C34 . 1.381(4)
C34 F34 . 1.345(3)
C34 C35 . 1.367(4)
C35 F35 . 1.347(3)
C35 C36 . 1.384(4)
C36 F36 . 1.348(3)
C41 C42 . 1.394(4)
C41 C46 . 1.394(4)
C42 F42 . 1.350(3)
C42 C43 . 1.374(4)
C43 F43 . 1.344(3)
C43 C44 . 1.385(4)
C44 F44 . 1.340(3)
C44 C45 . 1.370(4)
C45 F45 . 1.346(3)
C45 C46 . 1.377(4)
C46 F46 . 1.356(3)
C51 C52 . 1.406(4)
C51 C61 . 1.508(4)
C52 C53 . 1.395(4)
C52 H52 . 0.95
C53 C54 . 1.529(4)
C54 C57 . 1.534(4)
C54 C55 . 1.536(4)
C54 C56 . 1.539(4)
C55 H55A . 0.98
C55 H55B . 0.98
C55 H55C . 0.98
C56 H56A . 0.98
C56 H56B . 0.98
C56 H56C . 0.98
C57 H57A . 0.98
C57 H57B . 0.98
C57 H57C . 0.98
C61 C62 . 1.397(4)
C61 C66 . 1.398(4)
C62 C63 . 1.397(4)
C62 H62 . 0.95
C63 C64 . 1.378(5)
C63 H63 . 0.95
C64 C65 . 1.381(5)
C64 H64 . 0.95
C65 C66 . 1.384(4)
C65 H65 . 0.95
C66 H66 . 0.95
Cl1 C71 . 1.708(8)
Cl1 C71 2_576 1.846(9)
C71 Cl1 2_576 1.846(9)
C71 H71A . 0.99
C71 H71B . 0.99

loop_
_geom_torsion_atom_site_label_1
_geom_torsion_atom_site_label_2
_geom_torsion_atom_site_label_3
_geom_torsion_atom_site_label_4
_geom_torsion_site_symmetry_1
_geom_torsion_site_symmetry_4
_geom_torsion
C31 B1 O1 C53 . . 161.5(2)
C1 B1 O1 C53 . . -82.6(3)
C41 B1 O1 C53 . . 43.6(4)
O1 B1 C1 C2 . . -121.6(3)
C31 B1 C1 C2 . . -12.7(4)
C41 B1 C1 C2 . . 114.2(3)
O1 B1 C1 P1 . . 67.3(3)
C31 B1 C1 P1 . . 176.19(19)
C41 B1 C1 P1 . . -56.9(3)
C51 P1 C1 C2 . . 165.8(3)
C11 P1 C1 C2 . . 22.6(4)
C51 P1 C1 B1 . . -24.4(2)
C11 P1 C1 B1 . . -167.55(18)
B1 C1 C2 C3 . . 175.8(4)
P1 C1 C2 C3 . . -14.9(6)
C1 C2 C3 C4 . . -3.1(6)
C1 C2 C3 C6 . . 120.7(4)
C1 C2 C3 C5 . . -123.8(4)
C51 P1 C11 C12 . . -70.0(2)
C1 P1 C11 C12 . . 76.3(2)
C51 P1 C11 C16 . . 105.3(2)
C1 P1 C11 C16 . . -108.5(2)
C16 C11 C12 C13 . . -2.6(4)
P1 C11 C12 C13 . . 172.51(19)
C16 C11 C12 C17 . . 179.9(2)
P1 C11 C12 C17 . . -5.0(4)
C11 C12 C13 C14 . . 1.7(4)
C17 C12 C13 C14 . . 179.6(2)
C12 C13 C14 C15 . . -0.1(4)
C12 C13 C14 C21 . . 179.1(2)
C13 C14 C15 C16 . . -0.5(4)
C21 C14 C15 C16 . . -179.8(2)
C14 C15 C16 C11 . . -0.4(4)
C14 C15 C16 C25 . . 178.8(2)
C12 C11 C16 C15 . . 2.0(4)
P1 C11 C16 C15 . . -173.21(19)
C12 C11 C16 C25 . . -177.1(2)
P1 C11 C16 C25 . . 7.6(3)
C13 C12 C17 C20 . . 158.5(2)
C11 C12 C17 C20 . . -24.0(4)
C13 C12 C17 C19 . . -79.3(3)
C11 C12 C17 C19 . . 98.3(3)
C13 C12 C17 C18 . . 38.7(3)
C11 C12 C17 C18 . . -143.7(3)
C13 C14 C21 C24 . . -1.6(4)
C15 C14 C21 C24 . . 177.6(2)
C13 C14 C21 C22 . . 119.9(3)
C15 C14 C21 C22 . . -61.0(3)
C13 C14 C21 C23 . . -121.5(3)
C15 C14 C21 C23 . . 57.7(3)
C15 C16 C25 C26A . . -173.9(14)
C11 C16 C25 C26A . . 5.3(15)
C15 C16 C25 C27 . . 116.0(3)
C11 C16 C25 C27 . . -64.8(3)
C15 C16 C25 C26 . . -3.8(3)
C11 C16 C25 C26 . . 175.4(3)
C15 C16 C25 C28A . . -48.6(13)
C11 C16 C25 C28A . . 130.6(13)
C15 C16 C25 C28 . . -121.7(3)
C11 C16 C25 C28 . . 57.5(3)
C15 C16 C25 C27A . . 64.3(12)
C11 C16 C25 C27A . . -116.5(12)
O1 B1 C31 C36 . . -133.4(2)
C1 B1 C31 C36 . . 112.4(3)
C41 B1 C31 C36 . . -15.9(3)
O1 B1 C31 C32 . . 46.7(3)
C1 B1 C31 C32 . . -67.5(3)
C41 B1 C31 C32 . . 164.1(2)
C36 C31 C32 F32 . . -176.0(2)
B1 C31 C32 F32 . . 3.9(4)
C36 C31 C32 C33 . . 1.5(4)
B1 C31 C32 C33 . . -178.5(2)
F32 C32 C33 F33 . . -2.5(4)
C31 C32 C33 F33 . . 179.8(2)
F32 C32 C33 C34 . . 177.2(2)
C31 C32 C33 C34 . . -0.4(4)
F33 C33 C34 F34 . . -0.6(4)
C32 C33 C34 F34 . . 179.6(3)
F33 C33 C34 C35 . . 179.0(3)
C32 C33 C34 C35 . . -0.7(4)
F34 C34 C35 F35 . . -0.1(4)
C33 C34 C35 F35 . . -179.7(2)
F34 C34 C35 C36 . . -179.7(2)
C33 C34 C35 C36 . . 0.6(4)
F35 C35 C36 F36 . . 1.6(3)
C34 C35 C36 F36 . . -178.7(2)
F35 C35 C36 C31 . . -179.0(2)
C34 C35 C36 C31 . . 0.6(4)
C32 C31 C36 F36 . . 177.7(2)
B1 C31 C36 F36 . . -2.3(4)
C32 C31 C36 C35 . . -1.6(4)
B1 C31 C36 C35 . . 178.4(2)
O1 B1 C41 C42 . . -162.2(2)
C31 B1 C41 C42 . . 87.1(3)
C1 B1 C41 C42 . . -39.4(3)
O1 B1 C41 C46 . . 24.7(4)
C31 B1 C41 C46 . . -86.0(3)
C1 B1 C41 C46 . . 147.6(3)
C46 C41 C42 F42 . . 174.8(2)
B1 C41 C42 F42 . . 1.0(4)
C46 C41 C42 C43 . . -0.6(4)
B1 C41 C42 C43 . . -174.5(3)
F42 C42 C43 F43 . . 3.2(4)
C41 C42 C43 F43 . . 178.8(3)
F42 C42 C43 C44 . . -176.1(3)
C41 C42 C43 C44 . . -0.5(4)
F43 C43 C44 F44 . . 0.5(4)
C42 C43 C44 F44 . . 179.8(2)
F43 C43 C44 C45 . . -178.7(3)
C42 C43 C44 C45 . . 0.6(4)
F44 C44 C45 F45 . . 0.5(4)
C43 C44 C45 F45 . . 179.6(3)
F44 C44 C45 C46 . . -178.8(2)
C43 C44 C45 C46 . . 0.4(4)
F45 C45 C46 F46 . . -3.6(4)
C44 C45 C46 F46 . . 175.6(2)
F45 C45 C46 C41 . . 179.1(3)
C44 C45 C46 C41 . . -1.7(4)
C42 C41 C46 F46 . . -175.4(2)
B1 C41 C46 F46 . . -1.8(4)
C42 C41 C46 C45 . . 1.8(4)
B1 C41 C46 C45 . . 175.3(3)
C1 P1 C51 C52 . . -6.3(3)
C11 P1 C51 C52 . . 142.9(3)
C1 P1 C51 C61 . . 164.5(2)
C11 P1 C51 C61 . . -46.2(2)
C61 C51 C52 C53 . . 177.9(3)
P1 C51 C52 C53 . . -11.1(5)
B1 O1 C53 C52 . . 24.2(4)
B1 O1 C53 C54 . . -161.1(2)
C51 C52 C53 O1 . . 25.2(5)
C51 C52 C53 C54 . . -149.1(3)
O1 C53 C54 C57 . . 30.7(3)
C52 C53 C54 C57 . . -154.5(3)
O1 C53 C54 C55 . . -87.4(3)
C52 C53 C54 C55 . . 87.5(3)
O1 C53 C54 C56 . . 153.6(2)
C52 C53 C54 C56 . . -31.5(4)
C52 C51 C61 C62 . . -114.3(3)
P1 C51 C61 C62 . . 73.2(3)
C52 C51 C61 C66 . . 64.0(3)
P1 C51 C61 C66 . . -108.6(2)
C66 C61 C62 C63 . . 0.2(4)
C51 C61 C62 C63 . . 178.4(2)
C61 C62 C63 C64 . . 1.2(4)
C62 C63 C64 C65 . . -1.1(4)
C63 C64 C65 C66 . . -0.4(4)
C64 C65 C66 C61 . . 1.8(4)
C62 C61 C66 C65 . . -1.7(4)
C51 C61 C66 C65 . . 180.0(2)
C71 Cl1 C71 Cl1 2_576 2_576 0.0000(10)
